data_7157254
loop_
_publ_author_name
'Liu, Jialin'
'Cao, Jilei'
'Liu, Rongfang'
'Li, Ruifeng'
'Qiao, Yan'
'Zhou, Rong'

_publ_section_title
;
 Condensation of 1,2-dicarbonyl compounds with modified Huisgen
 zwitterions: synthesis of N-aryl-N-acyl hydrazones.
;
_journal_issue 3
_journal_name_full 'Organic &amp; biomolecular chemistry'
_journal_page_first 530
_journal_page_last 537
_journal_paper_doi 10.1039/c9ob02508a
_journal_volume 18
_journal_year 2020
_chemical_formula_sum 'C25 H22.5 Cl0.5 N3 O3'
_chemical_formula_weight 430.68
_space_group_crystal_system triclinic
_space_group_IT_number 2
_space_group_name_Hall '-P 1'
_space_group_name_H-M_alt 'P -1'
_atom_sites_solution_hydrogens geom
_audit_creation_method SHELXL-2018/3
_audit_update_record
;
2019-10-31 deposited with the CCDC.	2019-12-13 downloaded from the CCDC.
;
_cell_angle_alpha 90.66(3)
_cell_angle_beta 93.39(3)
_cell_angle_gamma 95.51(3)
_cell_formula_units_Z 2
_cell_length_a 8.3937(17)
_cell_length_b 9.2600(19)
_cell_length_c 13.938(3)
_cell_measurement_reflns_used 2548
_cell_measurement_temperature 113(2)
_cell_measurement_theta_max 27.9183
_cell_measurement_theta_min 2.2099
_cell_volume 1076.3(4)
_computing_cell_refinement crystalclear
_computing_data_collection crystalclear
_computing_data_reduction crystalclear
_computing_molecular_graphics 'Bruker SHELXTL'
_computing_publication_material 'Bruker SHELXTL'
_computing_structure_refinement 'SHELXL-97 (Sheldrick, 1997)'
_computing_structure_solution 'SHELXS-97 (Sheldrick, 1990)'
_diffrn_ambient_temperature 113(2)
_diffrn_measured_fraction_theta_full 0.998
_diffrn_measured_fraction_theta_max 0.998
_diffrn_measurement_device_type 'rigaku saturn'
_diffrn_measurement_method '\w scans'
_diffrn_radiation_type MoK\a
_diffrn_radiation_wavelength 0.71073
_diffrn_reflns_av_R_equivalents 0.0470
_diffrn_reflns_av_unetI/netI 0.0589
_diffrn_reflns_Laue_measured_fraction_full 0.998
_diffrn_reflns_Laue_measured_fraction_max 0.998
_diffrn_reflns_limit_h_max 9
_diffrn_reflns_limit_h_min -9
_diffrn_reflns_limit_k_max 11
_diffrn_reflns_limit_k_min -10
_diffrn_reflns_limit_l_max 16
_diffrn_reflns_limit_l_min -16
_diffrn_reflns_number 10248
_diffrn_reflns_point_group_measured_fraction_full 0.998
_diffrn_reflns_point_group_measured_fraction_max 0.998
_diffrn_reflns_theta_full 25.018
_diffrn_reflns_theta_max 25.018
_diffrn_reflns_theta_min 2.210
_diffrn_standards_decay_% 0
_diffrn_standards_interval_count 0
_diffrn_standards_interval_time 0
_diffrn_standards_number 0
_exptl_absorpt_coefficient_mu 0.148
_exptl_absorpt_correction_T_max 1
_exptl_absorpt_correction_T_min 0.7838
_exptl_absorpt_correction_type multi-scan
_exptl_absorpt_process_details crystalclear
_exptl_crystal_colour Colorless
_exptl_crystal_density_diffrn 1.329
_exptl_crystal_description block
_exptl_crystal_F_000 452
_exptl_crystal_size_max 0.200
_exptl_crystal_size_mid 0.180
_exptl_crystal_size_min 0.120
_refine_diff_density_max 0.229
_refine_diff_density_min -0.286
_refine_diff_density_rms 0.048
_refine_ls_extinction_coef 0.049(4)
_refine_ls_extinction_expression Fc^*^=kFc[1+0.001xFc^2^\l^3^/sin(2\q)]^-1/4^
_refine_ls_extinction_method 'SHELXL-2018/3 (Sheldrick 2018)'
_refine_ls_goodness_of_fit_ref 1.058
_refine_ls_hydrogen_treatment constr
_refine_ls_matrix_type full
_refine_ls_number_parameters 291
_refine_ls_number_reflns 3777
_refine_ls_number_restraints 0
_refine_ls_restrained_S_all 1.058
_refine_ls_R_factor_all 0.0863
_refine_ls_R_factor_gt 0.0555
_refine_ls_shift/su_max 0.001
_refine_ls_shift/su_mean 0.000
_refine_ls_structure_factor_coef Fsqd
_refine_ls_weighting_details 'w=1/[\s^2^(Fo^2^)+(0.0614P)^2^+0.3144P] where P=(Fo^2^+2Fc^2^)/3'
_refine_ls_weighting_scheme calc
_refine_ls_wR_factor_gt 0.1340
_refine_ls_wR_factor_ref 0.1474
_reflns_Friedel_coverage 0.000
_reflns_number_gt 2551
_reflns_number_total 3777
_reflns_threshold_expression 'I > 2\s(I)'
_cod_data_source_file c9ob02508a2.cif
_cod_data_source_block shelxl
_cod_depositor_comments
;
The following automatic conversions were performed:

data item '_exptl_absorpt_correction_type' value 'MULTI-SCAN' was
changed to 'multi-scan' in accordance with the
/home/data/users/saulius/crontab/automatic-downloads/rss-feeds/RSC/lib/dictionaries/cif_core.dic
dictionary named 'cif_core.dic' version 2.4.2 last updated on
2011-04-26.

Automatic conversion script
Id: cif_fix_values 7556 2019-12-06 15:28:31Z antanas 

 Adding full bibliography for 7157254.cif.
;
_cod_original_formula_sum 'C25 H22.50 Cl0.50 N3 O3'
_cod_database_code 7157254
_shelx_shelxl_version_number 2018/3
_shelx_space_group_comment
;
The symmetry employed for this shelxl refinement is uniquely defined
by the following loop, which should always be used as a source of
symmetry information in preference to the above space-group names.
They are only intended as comments.
;
_shelx_estimated_absorpt_t_min 0.971
_shelx_estimated_absorpt_t_max 0.982

loop_
_space_group_symop_operation_xyz
'x, y, z'
'-x, -y, -z'

loop_
_atom_site_label
_atom_site_type_symbol
_atom_site_fract_x
_atom_site_fract_y
_atom_site_fract_z
_atom_site_U_iso_or_equiv
_atom_site_adp_type
_atom_site_occupancy
_atom_site_site_symmetry_order
_atom_site_calc_flag
_atom_site_refinement_flags_posn
_atom_site_refinement_flags_adp
_atom_site_refinement_flags_occupancy
Cl1 Cl 0.92603(19) 0.04973(18) 0.51700(13) 0.0597(5) Uani 0.5 1 d . . P
O1 O 0.1452(2) 0.33095(19) 0.83623(14) 0.0427(5) Uani 1 1 d . . .
O2 O 0.0994(2) -0.1786(2) 0.75645(14) 0.0431(5) Uani 1 1 d . . .
O3 O 0.2803(2) -0.26729(19) 0.66277(13) 0.0410(5) Uani 1 1 d . . .
N1 N 0.1460(3) 0.2059(2) 0.97846(15) 0.0317(5) Uani 1 1 d . . .
N2 N 0.2802(3) 0.0843(2) 0.76225(16) 0.0383(6) Uani 1 1 d . . .
N3 N 0.3391(3) -0.0468(2) 0.73205(16) 0.0366(6) Uani 1 1 d . . .
C1 C 0.0911(3) 0.3148(3) 1.0408(2) 0.0353(7) Uani 1 1 d . . .
H1A H 0.009020 0.267387 1.081314 0.042 Uiso 1 1 calc R U .
H1B H 0.038956 0.386370 1.000519 0.042 Uiso 1 1 calc R U .
C2 C 0.2227(3) 0.3946(2) 1.10545(19) 0.0300(6) Uani 1 1 d . . .
C3 C 0.3841(3) 0.3947(3) 1.08646(19) 0.0334(6) Uani 1 1 d . . .
H3 H 0.413335 0.339834 1.033342 0.040 Uiso 1 1 calc R U .
C4 C 0.5023(3) 0.4737(3) 1.1441(2) 0.0393(7) Uani 1 1 d . . .
H4 H 0.611672 0.473007 1.130319 0.047 Uiso 1 1 calc R U .
C5 C 0.4614(4) 0.5533(3) 1.2214(2) 0.0438(8) Uani 1 1 d . . .
H5 H 0.542209 0.608834 1.260371 0.053 Uiso 1 1 calc R U .
C6 C 0.3024(4) 0.5521(3) 1.2420(2) 0.0489(8) Uani 1 1 d . . .
H6 H 0.274183 0.605317 1.296071 0.059 Uiso 1 1 calc R U .
C7 C 0.1834(4) 0.4735(3) 1.1842(2) 0.0396(7) Uani 1 1 d . . .
H7 H 0.074272 0.473814 1.198714 0.048 Uiso 1 1 calc R U .
C8 C 0.1951(3) 0.0721(3) 1.00995(19) 0.0298(6) Uani 1 1 d . . .
C9 C 0.1921(3) 0.0189(3) 1.1019(2) 0.0351(7) Uani 1 1 d . . .
H9 H 0.151219 0.071282 1.152470 0.042 Uiso 1 1 calc R U .
C10 C 0.2512(3) -0.1139(3) 1.11741(19) 0.0355(7) Uani 1 1 d . . .
H10 H 0.250565 -0.153462 1.179983 0.043 Uiso 1 1 calc R U .
C11 C 0.3112(3) -0.1906(3) 1.04387(19) 0.0349(7) Uani 1 1 d . . .
H11 H 0.351863 -0.281060 1.056839 0.042 Uiso 1 1 calc R U .
C12 C 0.3125(3) -0.1364(3) 0.95141(19) 0.0332(6) Uani 1 1 d . . .
H12 H 0.354424 -0.188479 0.901115 0.040 Uiso 1 1 calc R U .
C13 C 0.2515(3) -0.0052(3) 0.93400(18) 0.0298(6) Uani 1 1 d . . .
C14 C 0.2398(3) 0.0879(3) 0.84954(19) 0.0319(6) Uani 1 1 d . . .
C15 C 0.1713(3) 0.2245(3) 0.8830(2) 0.0342(7) Uani 1 1 d . . .
C16 C 0.4778(4) -0.0228(3) 0.67733(19) 0.0413(7) Uani 1 1 d . . .
C17 C 0.4967(5) 0.0973(3) 0.6196(2) 0.0587(10) Uani 1 1 d . . .
H17 H 0.415079 0.161286 0.612215 0.070 Uiso 1 1 calc R U .
C18 C 0.6402(6) 0.1224(5) 0.5719(3) 0.0858(15) Uani 1 1 d . . .
H18 H 0.655833 0.204103 0.531730 0.103 Uiso 1 1 calc R U .
C19 C 0.7590(6) 0.0276(6) 0.5837(3) 0.0905(15) Uani 1 1 d . . .
C20 C 0.7365(5) -0.0901(5) 0.6410(3) 0.0762(12) Uani 1 1 d . . .
H20 H 0.817390 -0.154849 0.648338 0.091 Uiso 1 1 calc R U .
C21 C 0.5976(4) -0.1159(4) 0.6882(2) 0.0524(8) Uani 1 1 d . . .
H21 H 0.583549 -0.197666 0.728455 0.063 Uiso 1 1 calc R U .
C22 C 0.2273(4) -0.1663(3) 0.72002(19) 0.0352(7) Uani 1 1 d . . .
C23 C 0.1793(4) -0.4030(3) 0.6529(2) 0.0419(7) Uani 1 1 d . . .
H23A H 0.067130 -0.384198 0.635665 0.050 Uiso 1 1 calc R U .
H23B H 0.181819 -0.455266 0.714426 0.050 Uiso 1 1 calc R U .
C24 C 0.2404(4) -0.4923(3) 0.5760(2) 0.0545(9) Uani 1 1 d . . .
H24A H 0.355559 -0.502833 0.590555 0.065 Uiso 1 1 calc R U .
H24B H 0.229391 -0.443065 0.513578 0.065 Uiso 1 1 calc R U .
C25 C 0.1466(5) -0.6415(3) 0.5692(3) 0.0711(11) Uani 1 1 d . . .
H25A H 0.158594 -0.690302 0.630820 0.107 Uiso 1 1 calc R U .
H25B H 0.187867 -0.699352 0.518579 0.107 Uiso 1 1 calc R U .
H25C H 0.032955 -0.630769 0.553758 0.107 Uiso 1 1 calc R U .

loop_
_atom_site_aniso_label
_atom_site_aniso_U_11
_atom_site_aniso_U_22
_atom_site_aniso_U_33
_atom_site_aniso_U_23
_atom_site_aniso_U_13
_atom_site_aniso_U_12
Cl1 0.0421(9) 0.0573(10) 0.0824(12) -0.0030(9) 0.0366(9) -0.0012(8)
O1 0.0464(12) 0.0280(10) 0.0533(13) 0.0073(9) -0.0042(10) 0.0055(9)
O2 0.0411(12) 0.0404(12) 0.0472(12) -0.0052(9) 0.0064(10) -0.0008(9)
O3 0.0498(13) 0.0342(11) 0.0390(11) -0.0057(9) 0.0059(9) 0.0029(9)
N1 0.0335(13) 0.0236(11) 0.0380(13) -0.0028(9) -0.0032(10) 0.0060(10)
N2 0.0469(15) 0.0289(12) 0.0387(14) 0.0006(10) 0.0005(11) 0.0031(11)
N3 0.0451(14) 0.0282(12) 0.0364(13) -0.0003(10) 0.0022(11) 0.0034(11)
C1 0.0308(15) 0.0254(14) 0.0501(18) -0.0053(12) 0.0010(13) 0.0068(12)
C2 0.0329(15) 0.0192(13) 0.0384(15) 0.0023(11) 0.0024(12) 0.0047(11)
C3 0.0346(16) 0.0266(14) 0.0394(16) -0.0040(11) 0.0019(12) 0.0056(12)
C4 0.0373(16) 0.0302(15) 0.0493(18) 0.0040(13) -0.0056(14) 0.0028(13)
C5 0.055(2) 0.0312(16) 0.0423(17) 0.0004(13) -0.0137(15) -0.0013(14)
C6 0.076(2) 0.0359(17) 0.0340(16) -0.0041(13) 0.0011(16) 0.0059(16)
C7 0.0436(17) 0.0330(16) 0.0436(17) -0.0023(13) 0.0110(14) 0.0053(13)
C8 0.0258(14) 0.0245(14) 0.0383(15) -0.0017(11) -0.0043(12) 0.0022(11)
C9 0.0349(16) 0.0331(15) 0.0365(15) -0.0039(12) -0.0017(12) 0.0010(12)
C10 0.0389(16) 0.0336(15) 0.0334(15) 0.0013(12) -0.0020(12) 0.0023(13)
C11 0.0376(16) 0.0254(14) 0.0418(16) 0.0034(12) -0.0043(13) 0.0071(12)
C12 0.0361(16) 0.0257(14) 0.0376(15) -0.0025(11) -0.0016(12) 0.0044(12)
C13 0.0282(14) 0.0255(14) 0.0341(15) -0.0018(11) -0.0041(11) -0.0010(11)
C14 0.0333(15) 0.0243(14) 0.0364(15) -0.0008(11) -0.0066(12) -0.0004(11)
C15 0.0280(15) 0.0274(15) 0.0454(17) -0.0026(13) -0.0076(13) 0.0000(12)
C16 0.0462(18) 0.0460(18) 0.0289(15) -0.0066(13) 0.0008(13) -0.0085(15)
C17 0.086(3) 0.0474(19) 0.0387(18) -0.0085(15) 0.0077(18) -0.0164(18)
C18 0.137(4) 0.067(3) 0.045(2) -0.0168(19) 0.031(3) -0.048(3)
C19 0.081(3) 0.121(4) 0.064(3) -0.043(3) 0.028(2) -0.030(3)
C20 0.052(2) 0.119(4) 0.055(2) -0.032(2) 0.0040(19) -0.002(2)
C21 0.045(2) 0.072(2) 0.0380(18) -0.0118(16) -0.0015(15) 0.0018(17)
C22 0.0432(18) 0.0318(15) 0.0304(15) 0.0026(12) -0.0017(13) 0.0052(13)
C23 0.0522(19) 0.0312(16) 0.0410(17) -0.0027(12) -0.0033(14) 0.0018(14)
C24 0.079(2) 0.0465(19) 0.0383(18) -0.0085(14) -0.0076(17) 0.0176(17)
C25 0.110(3) 0.045(2) 0.057(2) -0.0116(17) -0.021(2) 0.020(2)

loop_
_atom_type_symbol
_atom_type_description
_atom_type_scat_dispersion_real
_atom_type_scat_dispersion_imag
_atom_type_scat_source
C C 0.0033 0.0016 'International Tables Vol C Tables 4.2.6.8 and 6.1.1.4'
H H 0.0000 0.0000 'International Tables Vol C Tables 4.2.6.8 and 6.1.1.4'
N N 0.0061 0.0033 'International Tables Vol C Tables 4.2.6.8 and 6.1.1.4'
O O 0.0106 0.0060 'International Tables Vol C Tables 4.2.6.8 and 6.1.1.4'
Cl Cl 0.1484 0.1585 'International Tables Vol C Tables 4.2.6.8 and 6.1.1.4'

loop_
_geom_angle_atom_site_label_1
_geom_angle_atom_site_label_2
_geom_angle_atom_site_label_3
_geom_angle
_geom_angle_site_symmetry_1
Cl1 Cl1 C19 138.3(3) 2_756
C22 O3 C23 115.4(2) .
C15 N1 C8 110.7(2) .
C15 N1 C1 124.6(2) .
C8 N1 C1 124.4(2) .
C14 N2 N3 115.6(2) .
C22 N3 N2 116.1(2) .
C22 N3 C16 124.1(2) .
N2 N3 C16 112.9(2) .
N1 C1 C2 114.1(2) .
N1 C1 H1A 108.7 .
C2 C1 H1A 108.7 .
N1 C1 H1B 108.7 .
C2 C1 H1B 108.7 .
H1A C1 H1B 107.6 .
C7 C2 C3 118.5(3) .
C7 C2 C1 119.7(2) .
C3 C2 C1 121.7(2) .
C4 C3 C2 120.8(3) .
C4 C3 H3 119.6 .
C2 C3 H3 119.6 .
C5 C4 C3 120.1(3) .
C5 C4 H4 119.9 .
C3 C4 H4 119.9 .
C4 C5 C6 119.7(3) .
C4 C5 H5 120.2 .
C6 C5 H5 120.2 .
C5 C6 C7 120.4(3) .
C5 C6 H6 119.8 .
C7 C6 H6 119.8 .
C2 C7 C6 120.4(3) .
C2 C7 H7 119.8 .
C6 C7 H7 119.8 .
C9 C8 C13 122.1(2) .
C9 C8 N1 127.0(2) .
C13 C8 N1 110.9(2) .
C8 C9 C10 117.2(2) .
C8 C9 H9 121.4 .
C10 C9 H9 121.4 .
C9 C10 C11 121.6(3) .
C9 C10 H10 119.2 .
C11 C10 H10 119.2 .
C10 C11 C12 120.6(2) .
C10 C11 H11 119.7 .
C12 C11 H11 119.7 .
C13 C12 C11 118.7(3) .
C13 C12 H12 120.6 .
C11 C12 H12 120.6 .
C12 C13 C8 119.6(2) .
C12 C13 C14 134.3(2) .
C8 C13 C14 105.9(2) .
N2 C14 C13 136.5(2) .
N2 C14 C15 116.8(2) .
C13 C14 C15 106.5(2) .
O1 C15 N1 126.0(2) .
O1 C15 C14 128.0(3) .
N1 C15 C14 106.0(2) .
C17 C16 C21 120.6(3) .
C17 C16 N3 120.2(3) .
C21 C16 N3 119.1(3) .
C16 C17 C18 118.4(4) .
C16 C17 H17 120.8 .
C18 C17 H17 120.8 .
C19 C18 C17 120.1(4) .
C19 C18 H18 120.0 .
C17 C18 H18 120.0 .
C20 C19 C18 120.1(4) .
C20 C19 Cl1 119.9(4) .
C18 C19 Cl1 119.8(4) .
C19 C20 C21 120.6(4) .
C19 C20 H20 119.7 .
C21 C20 H20 119.7 .
C20 C21 C16 120.2(4) .
C20 C21 H21 119.9 .
C16 C21 H21 119.9 .
O2 C22 O3 124.7(3) .
O2 C22 N3 124.5(3) .
O3 C22 N3 110.8(2) .
O3 C23 C24 108.4(2) .
O3 C23 H23A 110.0 .
C24 C23 H23A 110.0 .
O3 C23 H23B 110.0 .
C24 C23 H23B 110.0 .
H23A C23 H23B 108.4 .
C23 C24 C25 110.1(3) .
C23 C24 H24A 109.6 .
C25 C24 H24A 109.6 .
C23 C24 H24B 109.6 .
C25 C24 H24B 109.6 .
H24A C24 H24B 108.2 .
C24 C25 H25A 109.5 .
C24 C25 H25B 109.5 .
H25A C25 H25B 109.5 .
C24 C25 H25C 109.5 .
H25A C25 H25C 109.5 .
H25B C25 H25C 109.5 .

loop_
_geom_bond_atom_site_label_1
_geom_bond_atom_site_label_2
_geom_bond_distance
_geom_bond_site_symmetry_2
Cl1 Cl1 1.701(3) 2_756
Cl1 C19 1.725(4) .
O1 C15 1.218(3) .
O2 C22 1.210(3) .
O3 C22 1.347(3) .
O3 C23 1.447(3) .
N1 C15 1.371(3) .
N1 C8 1.409(3) .
N1 C1 1.449(3) .
N2 C14 1.283(3) .
N2 N3 1.423(3) .
N3 C22 1.382(3) .
N3 C16 1.430(4) .
C1 C2 1.513(4) .
C1 H1A 0.9900 .
C1 H1B 0.9900 .
C2 C7 1.384(4) .
C2 C3 1.396(4) .
C3 C4 1.385(4) .
C3 H3 0.9500 .
C4 C5 1.377(4) .
C4 H4 0.9500 .
C5 C6 1.381(4) .
C5 H5 0.9500 .
C6 C7 1.389(4) .
C6 H6 0.9500 .
C7 H7 0.9500 .
C8 C9 1.379(4) .
C8 C13 1.401(3) .
C9 C10 1.384(4) .
C9 H9 0.9500 .
C10 C11 1.386(4) .
C10 H10 0.9500 .
C11 C12 1.389(4) .
C11 H11 0.9500 .
C12 C13 1.381(3) .
C12 H12 0.9500 .
C13 C14 1.471(4) .
C14 C15 1.518(3) .
C16 C17 1.382(4) .
C16 C21 1.389(4) .
C17 C18 1.411(5) .
C17 H17 0.9500 .
C18 C19 1.395(6) .
C18 H18 0.9500 .
C19 C20 1.364(6) .
C20 C21 1.375(5) .
C20 H20 0.9500 .
C21 H21 0.9500 .
C23 C24 1.491(4) .
C23 H23A 0.9900 .
C23 H23B 0.9900 .
C24 C25 1.522(5) .
C24 H24A 0.9900 .
C24 H24B 0.9900 .
C25 H25A 0.9800 .
C25 H25B 0.9800 .
C25 H25C 0.9800 .

loop_
_geom_torsion_atom_site_label_1
_geom_torsion_atom_site_label_2
_geom_torsion_atom_site_label_3
_geom_torsion_atom_site_label_4
_geom_torsion
_geom_torsion_site_symmetry_1
C14 N2 N3 C22 71.2(3) .
C14 N2 N3 C16 -136.5(3) .
C15 N1 C1 C2 -101.4(3) .
C8 N1 C1 C2 72.3(3) .
N1 C1 C2 C7 -163.7(2) .
N1 C1 C2 C3 18.2(3) .
C7 C2 C3 C4 -1.0(4) .
C1 C2 C3 C4 177.1(2) .
C2 C3 C4 C5 0.1(4) .
C3 C4 C5 C6 1.0(4) .
C4 C5 C6 C7 -1.3(4) .
C3 C2 C7 C6 0.8(4) .
C1 C2 C7 C6 -177.4(2) .
C5 C6 C7 C2 0.4(4) .
C15 N1 C8 C9 177.9(3) .
C1 N1 C8 C9 3.5(4) .
C15 N1 C8 C13 -1.6(3) .
C1 N1 C8 C13 -176.1(2) .
C13 C8 C9 C10 1.5(4) .
N1 C8 C9 C10 -178.0(2) .
C8 C9 C10 C11 0.1(4) .
C9 C10 C11 C12 -0.6(4) .
C10 C11 C12 C13 -0.5(4) .
C11 C12 C13 C8 2.1(4) .
C11 C12 C13 C14 176.4(3) .
C9 C8 C13 C12 -2.7(4) .
N1 C8 C13 C12 176.9(2) .
C9 C8 C13 C14 -178.5(2) .
N1 C8 C13 C14 1.1(3) .
N3 N2 C14 C13 7.3(5) .
N3 N2 C14 C15 -178.0(2) .
C12 C13 C14 N2 -0.2(6) .
C8 C13 C14 N2 174.7(3) .
C12 C13 C14 C15 -175.2(3) .
C8 C13 C14 C15 -0.3(3) .
C8 N1 C15 O1 -177.8(2) .
C1 N1 C15 O1 -3.3(4) .
C8 N1 C15 C14 1.4(3) .
C1 N1 C15 C14 175.8(2) .
N2 C14 C15 O1 2.3(4) .
C13 C14 C15 O1 178.4(3) .
N2 C14 C15 N1 -176.8(2) .
C13 C14 C15 N1 -0.6(3) .
C22 N3 C16 C17 117.9(3) .
N2 N3 C16 C17 -31.8(3) .
C22 N3 C16 C21 -66.5(4) .
N2 N3 C16 C21 143.7(3) .
C21 C16 C17 C18 0.2(5) .
N3 C16 C17 C18 175.7(3) .
C16 C17 C18 C19 -0.2(5) .
C17 C18 C19 C20 0.3(6) .
C17 C18 C19 Cl1 174.2(3) .
Cl1 Cl1 C19 C20 12.9(6) 2_756
Cl1 Cl1 C19 C18 -161.0(3) 2_756
C18 C19 C20 C21 -0.6(6) .
Cl1 C19 C20 C21 -174.4(3) .
C19 C20 C21 C16 0.6(5) .
C17 C16 C21 C20 -0.4(5) .
N3 C16 C21 C20 -176.0(3) .
C23 O3 C22 O2 -5.4(4) .
C23 O3 C22 N3 174.2(2) .
N2 N3 C22 O2 -20.8(4) .
C16 N3 C22 O2 -169.7(3) .
N2 N3 C22 O3 159.5(2) .
C16 N3 C22 O3 10.7(3) .
C22 O3 C23 C24 171.0(2) .
O3 C23 C24 C25 175.0(2) .
